data_2242817
loop_
_publ_author_name
'Mahesha, Ninganayaka'
'Yathirajan, Hemmige S.'
'Furuya, Tetsundo'
'Akitsu, Takashiro'
'Glidewell, Christopher'

_publ_section_title
;
 The crystal structure of 1-(2-iodobenzoyl)-4-(pyrimidin-2-yl)piperazine:
 a three-dimensional hydrogen-bonded framework, augmented by \p--\p
 stacking interactions and I&#x00B7;&#x00B7;&#x00B7;N halogen bonds
;
_journal_coeditor_code WM5479
_journal_issue 2
_journal_name_full 'Acta Crystallographica Section E'
_journal_page_first 129
_journal_page_last 133
_journal_paper_doi 10.1107/S205698901801811X
_journal_volume 75
_journal_year 2019
_chemical_formula_iupac 'C15 H15 I N4 O'
_chemical_formula_moiety 'C15 H15 I N4 O'
_chemical_formula_sum 'C15 H15 I N4 O'
_chemical_formula_weight 394.21
_chemical_name_systematic
;
1-(2-Iodobenzoyl)-4-(pyrimidin-2-yl)piperazine
;
_space_group_crystal_system monoclinic
_space_group_IT_number 14
_space_group_name_Hall '-P 2yn'
_space_group_name_H-M_alt 'P 1 21/n 1'
_symmetry_space_group_name_Hall '-P 2yn'
_symmetry_space_group_name_H-M 'P 1 21/n 1'
_atom_sites_solution_hydrogens geom
_audit_creation_method SHELXL-2014
_cell_angle_alpha 90
_cell_angle_beta 105.155(2)
_cell_angle_gamma 90
_cell_formula_units_Z 4
_cell_length_a 9.6417(17)
_cell_length_b 13.604(2)
_cell_length_c 12.174(2)
_cell_measurement_reflns_used 3152
_cell_measurement_temperature 173(2)
_cell_measurement_theta_max 27.591
_cell_measurement_theta_min 2.290
_cell_volume 1541.3(4)
_computing_cell_refinement
;
SAINT (Bruker, 2015)
;
_computing_data_collection
;
APEX2 (Bruker, 2004)
;
_computing_data_reduction
;
SAINT (Bruker, 2015)
;
_computing_molecular_graphics
;
PLATON (Spek, 2009)
;
_computing_publication_material
;
SHELXL2014 (Sheldrick, 2015b) and PLATON (Spek, 2009)
;
_computing_structure_refinement
;
SHELXL2014 (Sheldrick, 2015b)
;
_computing_structure_solution
;
SHELXT (Sheldrick, 2015a)
;
_diffrn_ambient_temperature 173(2)
_diffrn_detector_area_resol_mean 0.3333
_diffrn_measured_fraction_theta_full 0.995
_diffrn_measured_fraction_theta_max 0.966
_diffrn_measurement_device_type 'Bruker APEXII CCD'
_diffrn_measurement_method '\f and \w scans'
_diffrn_radiation_monochromator graphite
_diffrn_radiation_type MoK\a
_diffrn_radiation_wavelength 0.71073
_diffrn_reflns_av_R_equivalents 0.0669
_diffrn_reflns_av_unetI/netI 0.0632
_diffrn_reflns_limit_h_max 10
_diffrn_reflns_limit_h_min -12
_diffrn_reflns_limit_k_max 16
_diffrn_reflns_limit_k_min -17
_diffrn_reflns_limit_l_max 15
_diffrn_reflns_limit_l_min -15
_diffrn_reflns_number 8152
_diffrn_reflns_theta_full 25.242
_diffrn_reflns_theta_max 27.591
_diffrn_reflns_theta_min 2.290
_diffrn_source 'fine focus sealed tube'
_diffrn_standards_decay_% 0
_diffrn_standards_interval_count 0
_diffrn_standards_interval_time 0
_diffrn_standards_number 0
_exptl_absorpt_coefficient_mu 2.082
_exptl_absorpt_correction_T_max 0.717
_exptl_absorpt_correction_T_min 0.345
_exptl_absorpt_correction_type multi-scan
_exptl_absorpt_process_details
;
(<i>SADABS</i>; Bruker, 2015)
;
_exptl_crystal_colour colour
_exptl_crystal_density_diffrn 1.699
_exptl_crystal_description plate
_exptl_crystal_F_000 776
_exptl_crystal_size_max 0.670
_exptl_crystal_size_mid 0.560
_exptl_crystal_size_min 0.160
_refine_diff_density_max 0.959
_refine_diff_density_min -0.742
_refine_ls_extinction_method none
_refine_ls_goodness_of_fit_ref 1.049
_refine_ls_hydrogen_treatment constr
_refine_ls_matrix_type full
_refine_ls_number_parameters 190
_refine_ls_number_reflns 3452
_refine_ls_number_restraints 0
_refine_ls_restrained_S_all 1.049
_refine_ls_R_factor_all 0.0294
_refine_ls_R_factor_gt 0.0276
_refine_ls_shift/su_max 0.001
_refine_ls_shift/su_mean 0.000
_refine_ls_structure_factor_coef Fsqd
_refine_ls_weighting_details 'w=1/[\s^2^(Fo^2^)+(0.0235P)^2^+0.7279P] where P=(Fo^2^+2Fc^2^)/3'
_refine_ls_weighting_scheme calc
_refine_ls_wR_factor_gt 0.0737
_refine_ls_wR_factor_ref 0.0751
_reflns_number_gt 3188
_reflns_number_total 3452
_reflns_threshold_expression 'I > 2\s(I)'
_cod_data_source_file wm5479sup1.cif
_cod_data_source_block I
_cod_database_code 2242817
_shelx_space_group_comment
;
The symmetry employed for this shelxl refinement is uniquely defined
by the following loop, which should always be used as a source of
symmetry information in preference to the above space-group names.
They are only intended as comments.
;
_shelx_estimated_absorpt_t_min 0.336
_shelx_estimated_absorpt_t_max 0.732
_shelxl_version_number 2.014

loop_
_space_group_symop_operation_xyz
'x, y, z'
'-x+1/2, y+1/2, -z+1/2'
'-x, -y, -z'
'x-1/2, -y-1/2, z-1/2'

loop_
_atom_site_type_symbol
_atom_site_label
_atom_site_fract_x
_atom_site_fract_y
_atom_site_fract_z
_atom_site_U_iso_or_equiv
_atom_site_adp_type
_atom_site_calc_flag
_atom_site_occupancy
N N1 0.2388(2) 0.44984(14) 0.52539(16) 0.0253(4) Uani d 1
C C2 0.2263(3) 0.36447(15) 0.5950(2) 0.0282(6) Uani d 1
H H2A 0.2567 0.3046 0.5613 0.034 Uiso calc 1
H H2B 0.1248 0.3559 0.5964 0.034 Uiso calc 1
C C3 0.3195(3) 0.37777(17) 0.7159(2) 0.0290(6) Uani d 1
H H3A 0.3033 0.3225 0.7640 0.035 Uiso calc 1
H H3B 0.4222 0.3777 0.7159 0.035 Uiso calc 1
N N4 0.2839(2) 0.47043(14) 0.76229(16) 0.0260(4) Uani d 1
C C5 0.2977(3) 0.55610(16) 0.69257(18) 0.0247(5) Uani d 1
H H5A 0.3991 0.5637 0.6904 0.030 Uiso calc 1
H H5B 0.2689 0.6163 0.7265 0.030 Uiso calc 1
C C6 0.2028(3) 0.54263(17) 0.57233(19) 0.0273(5) Uani d 1
H H6A 0.1005 0.5421 0.5735 0.033 Uiso calc 1
H H6B 0.2174 0.5980 0.5239 0.033 Uiso calc 1
C C17 0.2929(3) 0.45026(16) 0.43404(17) 0.0211(4) Uani d 1
O O17 0.3118(2) 0.52552(12) 0.38448(14) 0.0334(4) Uani d 1
C C11 0.3328(3) 0.35268(15) 0.39109(19) 0.0195(5) Uani d 1
C C12 0.2434(2) 0.30692(15) 0.29625(17) 0.0191(4) Uani d 1
I I12 0.03709(2) 0.36186(2) 0.21850(2) 0.02547(8) Uani d 1
C C13 0.2883(3) 0.22226(16) 0.25098(19) 0.0257(5) Uani d 1
H H13 0.2268 0.1909 0.1867 0.031 Uiso calc 1
C C14 0.4237(3) 0.18428(17) 0.3008(2) 0.0327(6) Uani d 1
H H14 0.4553 0.1269 0.2699 0.039 Uiso calc 1
C C15 0.5130(3) 0.22889(19) 0.3947(2) 0.0346(6) Uani d 1
H H15 0.6054 0.2021 0.4284 0.042 Uiso calc 1
C C16 0.4677(3) 0.31314(18) 0.4401(2) 0.0279(5) Uani d 1
H H16 0.5293 0.3438 0.5048 0.033 Uiso calc 1
N N41 0.2769(2) 0.57158(16) 0.91400(17) 0.0301(5) Uani d 1
C C42 0.3025(2) 0.48172(17) 0.87784(18) 0.0221(4) Uani d 1
N N43 0.3414(2) 0.40176(15) 0.94349(17) 0.0280(4) Uani d 1
C C44 0.3528(3) 0.4150(2) 1.0545(2) 0.0328(6) Uani d 1
H H44 0.3790 0.3601 1.1039 0.039 Uiso calc 1
C C45 0.3288(3) 0.5033(2) 1.1012(2) 0.0318(6) Uani d 1
H H45 0.3381 0.5108 1.1804 0.038 Uiso calc 1
C C46 0.2902(3) 0.5804(2) 1.0258(2) 0.0338(6) Uani d 1
H H46 0.2721 0.6427 1.0546 0.041 Uiso calc 1

loop_
_atom_site_aniso_label
_atom_site_aniso_U_11
_atom_site_aniso_U_22
_atom_site_aniso_U_33
_atom_site_aniso_U_12
_atom_site_aniso_U_13
_atom_site_aniso_U_23
N1 0.0418(12) 0.0171(8) 0.0180(9) 0.0026(9) 0.0095(8) -0.0025(7)
C2 0.0455(17) 0.0190(11) 0.0247(13) -0.0072(10) 0.0172(12) -0.0029(8)
C3 0.0496(17) 0.0193(10) 0.0211(12) 0.0030(12) 0.0149(11) 0.0016(9)
N4 0.0421(12) 0.0213(9) 0.0161(9) 0.0009(10) 0.0101(8) -0.0012(7)
C5 0.0377(13) 0.0191(10) 0.0182(11) 0.0013(11) 0.0088(9) -0.0022(8)
C6 0.0411(14) 0.0223(10) 0.0181(10) 0.0059(11) 0.0069(10) -0.0043(9)
C17 0.0304(11) 0.0176(9) 0.0124(9) 0.0005(10) 0.0007(8) -0.0020(8)
O17 0.0646(13) 0.0173(7) 0.0196(8) 0.0013(9) 0.0133(8) 0.0014(6)
C11 0.0302(12) 0.0145(9) 0.0150(10) -0.0006(9) 0.0079(9) 0.0014(7)
C12 0.0263(11) 0.0174(9) 0.0153(9) -0.0017(9) 0.0084(8) 0.0003(8)
I12 0.02670(12) 0.02407(11) 0.02409(11) -0.00088(5) 0.00387(8) -0.00347(5)
C13 0.0421(14) 0.0163(10) 0.0218(11) -0.0010(11) 0.0141(10) -0.0016(8)
C14 0.0491(16) 0.0192(11) 0.0374(14) 0.0070(12) 0.0250(12) 0.0005(10)
C15 0.0345(13) 0.0304(13) 0.0408(14) 0.0108(13) 0.0132(11) 0.0083(11)
C16 0.0313(12) 0.0261(11) 0.0238(11) 0.0009(11) 0.0031(9) 0.0020(9)
N41 0.0378(12) 0.0343(11) 0.0186(10) 0.0082(10) 0.0081(8) -0.0043(8)
C42 0.0214(10) 0.0286(11) 0.0174(10) -0.0028(10) 0.0070(8) -0.0009(9)
N43 0.0368(12) 0.0279(10) 0.0214(10) -0.0055(10) 0.0115(8) 0.0019(8)
C44 0.0384(14) 0.0388(14) 0.0224(12) -0.0092(13) 0.0099(10) 0.0063(10)
C45 0.0351(13) 0.0452(14) 0.0169(11) -0.0073(13) 0.0098(9) -0.0023(10)
C46 0.0400(14) 0.0428(14) 0.0199(12) 0.0034(13) 0.0102(10) -0.0060(11)

loop_
_atom_type_symbol
_atom_type_description
_atom_type_scat_dispersion_real
_atom_type_scat_dispersion_imag
_atom_type_scat_source
C C 0.0033 0.0016 'International Tables Vol C Tables 4.2.6.8 and 6.1.1.4'
H H 0.0000 0.0000 'International Tables Vol C Tables 4.2.6.8 and 6.1.1.4'
I I -0.4742 1.8119 'International Tables Vol C Tables 4.2.6.8 and 6.1.1.4'
N N 0.0061 0.0033 'International Tables Vol C Tables 4.2.6.8 and 6.1.1.4'
O O 0.0106 0.0060 'International Tables Vol C Tables 4.2.6.8 and 6.1.1.4'

loop_
_geom_angle_atom_site_label_1
_geom_angle_atom_site_label_2
_geom_angle_atom_site_label_3
_geom_angle
C17 N1 C2 126.25(18)
C17 N1 C6 120.10(19)
C2 N1 C6 113.23(17)
N1 C2 C3 110.4(2)
N1 C2 H2A 109.6
C3 C2 H2A 109.6
N1 C2 H2B 109.6
C3 C2 H2B 109.6
H2A C2 H2B 108.1
N4 C3 C2 109.7(2)
N4 C3 H3A 109.7
C2 C3 H3A 109.7
N4 C3 H3B 109.7
C2 C3 H3B 109.7
H3A C3 H3B 108.2
C42 N4 C3 120.7(2)
C42 N4 C5 119.60(18)
C3 N4 C5 113.33(17)
N4 C5 C6 109.75(19)
N4 C5 H5A 109.7
C6 C5 H5A 109.7
N4 C5 H5B 109.7
C6 C5 H5B 109.7
H5A C5 H5B 108.2
N1 C6 C5 109.6(2)
N1 C6 H6A 109.8
C5 C6 H6A 109.8
N1 C6 H6B 109.8
C5 C6 H6B 109.8
H6A C6 H6B 108.2
O17 C17 N1 123.3(2)
O17 C17 C11 118.59(19)
N1 C17 C11 118.07(19)
C16 C11 C12 119.3(2)
C16 C11 C17 119.1(2)
C12 C11 C17 121.3(2)
C13 C12 C11 120.5(2)
C13 C12 I12 118.05(18)
C11 C12 I12 121.41(16)
C14 C13 C12 119.2(2)
C14 C13 H13 120.4
C12 C13 H13 120.4
C15 C14 C13 120.7(2)
C15 C14 H14 119.6
C13 C14 H14 119.6
C14 C15 C16 119.9(2)
C14 C15 H15 120.0
C16 C15 H15 120.0
C11 C16 C15 120.3(2)
C11 C16 H16 119.8
C15 C16 H16 119.8
C46 N41 C42 116.0(2)
N41 C42 N43 126.0(2)
N41 C42 N4 116.7(2)
N43 C42 N4 117.3(2)
C44 N43 C42 115.3(2)
N43 C44 C45 123.8(2)
N43 C44 H44 118.1
C45 C44 H44 118.1
C44 C45 C46 115.8(2)
C44 C45 H45 122.1
C46 C45 H45 122.1
N41 C46 C45 123.1(2)
N41 C46 H46 118.5
C45 C46 H46 118.5

loop_
_geom_bond_atom_site_label_1
_geom_bond_atom_site_label_2
_geom_bond_distance
N1 C17 1.346(3)
N1 C2 1.461(3)
N1 C6 1.464(3)
C2 C3 1.521(4)
C2 H2A 0.9900
C2 H2B 0.9900
C3 N4 1.459(3)
C3 H3A 0.9900
C3 H3B 0.9900
N4 C42 1.379(3)
N4 C5 1.468(3)
C5 C6 1.521(3)
C5 H5A 0.9900
C5 H5B 0.9900
C6 H6A 0.9900
C6 H6B 0.9900
C17 O17 1.226(3)
C17 C11 1.513(3)
C11 C16 1.390(3)
C11 C12 1.394(3)
C12 C13 1.393(3)
C12 I12 2.104(2)
C13 C14 1.388(4)
C13 H13 0.9500
C14 C15 1.379(4)
C14 H14 0.9500
C15 C16 1.391(3)
C15 H15 0.9500
C16 H16 0.9500
N41 C46 1.339(3)
N41 C42 1.344(3)
C42 N43 1.344(3)
N43 C44 1.340(3)
C44 C45 1.375(4)
C44 H44 0.9500
C45 C46 1.380(4)
C45 H45 0.9500
C46 H46 0.9500

loop_
_geom_hbond_atom_site_label_D
_geom_hbond_atom_site_label_H
_geom_hbond_atom_site_label_A
_geom_hbond_site_symmetry_A
_geom_hbond_distance_DH
_geom_hbond_distance_HA
_geom_hbond_distance_DA
_geom_hbond_angle_DHA
_geom_hbond_publ_flag
C13 H13 O17 2_545 0.95 2.40 3.160(3) 136 no
C16 H16 O17 3_666 0.95 2.50 3.395(3) 157 y
C45 H45 O17 1_556 0.95 2.57 3.508(3) 169 y
C46 H46 Cg1 2_556 0.95 2.72 3.596(3) 153 y

loop_
_geom_torsion_atom_site_label_1
_geom_torsion_atom_site_label_2
_geom_torsion_atom_site_label_3
_geom_torsion_atom_site_label_4
_geom_torsion
C17 N1 C2 C3 116.2(3)
C6 N1 C2 C3 -56.4(3)
N1 C2 C3 N4 54.1(3)
C2 C3 N4 C42 151.8(2)
C2 C3 N4 C5 -56.4(3)
C42 N4 C5 C6 -150.6(2)
C3 N4 C5 C6 57.3(3)
C17 N1 C6 C5 -116.3(2)
C2 N1 C6 C5 56.8(3)
N4 C5 C6 N1 -55.3(2)
C2 N1 C17 O17 -173.7(3)
C6 N1 C17 O17 -1.6(4)
C2 N1 C17 C11 6.0(4)
C6 N1 C17 C11 178.1(2)
O17 C17 C11 C16 94.4(3)
N1 C17 C11 C16 -85.3(3)
O17 C17 C11 C12 -78.9(3)
N1 C17 C11 C12 101.4(3)
C16 C11 C12 C13 0.2(3)
C17 C11 C12 C13 173.52(19)
C16 C11 C12 I12 179.44(16)
C17 C11 C12 I12 -7.2(3)
C11 C12 C13 C14 -0.6(3)
I12 C12 C13 C14 -179.83(16)
C12 C13 C14 C15 0.6(3)
C13 C14 C15 C16 -0.3(4)
C12 C11 C16 C15 0.1(3)
C17 C11 C16 C15 -173.4(2)
C14 C15 C16 C11 -0.1(4)
C46 N41 C42 N43 -1.0(4)
C46 N41 C42 N4 177.6(2)
C3 N4 C42 N41 175.3(2)
C5 N4 C42 N41 25.3(3)
C3 N4 C42 N43 -6.0(3)
C5 N4 C42 N43 -156.1(2)
N41 C42 N43 C44 1.1(4)
N4 C42 N43 C44 -177.5(2)
C42 N43 C44 C45 -0.7(4)
N43 C44 C45 C46 0.4(4)
C42 N41 C46 C45 0.5(4)
C44 C45 C46 N41 -0.3(4)

_cod_database_fobs_code 2242817
